data_4133805
loop_
_publ_author_name
'Lehnherr, Dan'
'Lam, Yu-hong'
'Nicastri, Michael C.'
'Liu, Jinchu'
'Newman, Justin A.'
'Regalado, Erik L.'
'DiRocco, Daniel A.'
'Rovis, Tomislav'

_publ_section_title
;
 Electrochemical Synthesis of Hindered Primary and Secondary Amines via
 Proton-Coupled Electron Transfer
;
_journal_name_full 'Journal of the American Chemical Society'
_journal_paper_doi 10.1021/jacs.9b10870
_journal_year 2019
_chemical_absolute_configuration ad
_chemical_formula_moiety 'C16 H19 N5'
_chemical_formula_sum 'C16 H19 N5'
_chemical_formula_weight 281.36
_space_group_crystal_system monoclinic
_space_group_IT_number 14
_space_group_name_Hall '-P 2ybc'
_space_group_name_H-M_alt 'P 1 21/c 1'
_atom_sites_solution_hydrogens mixed
_atom_sites_solution_primary dual
_audit_creation_date 2019-07-31
_audit_creation_method
;
Olex2 1.2
(compiled 2017.08.10 svn.r3458 for OlexSys, GUI svn.r5381)
;
_cell_angle_alpha 90
_cell_angle_beta 113.2490(10)
_cell_angle_gamma 90
_cell_formula_units_Z 4
_cell_length_a 12.4025(7)
_cell_length_b 8.9323(5)
_cell_length_c 14.1616(8)
_cell_measurement_reflns_used 9090
_cell_measurement_temperature 100(2)
_cell_measurement_theta_max 70.114
_cell_measurement_theta_min 4.024
_cell_volume 1441.47(14)
_computing_cell_refinement 'SAINT v8.34A (Bruker, 2013)'
_computing_data_collection 'Bruker APEX2'
_computing_data_reduction 'SAINT v8.34A (Bruker, 2013)'
_computing_molecular_graphics 'Olex2 (Dolomanov et al., 2009)'
_computing_publication_material 'Olex2 (Dolomanov et al., 2009)'
_computing_structure_refinement 'XL (Sheldrick, 2008)'
_computing_structure_solution 'XT (Sheldrick, 2015)'
_diffrn_ambient_temperature 100.15
_diffrn_measured_fraction_theta_full 0.997
_diffrn_measured_fraction_theta_max 0.997
_diffrn_measurement_device_type 'Bruker APEX-II CCD'
_diffrn_measurement_method '\f and \w scans'
_diffrn_radiation_type CuK\a
_diffrn_radiation_wavelength 1.54178
_diffrn_reflns_av_R_equivalents 0.0219
_diffrn_reflns_av_unetI/netI 0.0129
_diffrn_reflns_Laue_measured_fraction_full 0.997
_diffrn_reflns_Laue_measured_fraction_max 0.997
_diffrn_reflns_limit_h_max 15
_diffrn_reflns_limit_h_min -14
_diffrn_reflns_limit_k_max 10
_diffrn_reflns_limit_k_min -10
_diffrn_reflns_limit_l_max 16
_diffrn_reflns_limit_l_min -17
_diffrn_reflns_number 20859
_diffrn_reflns_point_group_measured_fraction_full 0.997
_diffrn_reflns_point_group_measured_fraction_max 0.997
_diffrn_reflns_theta_full 67.679
_diffrn_reflns_theta_max 69.993
_diffrn_reflns_theta_min 6.009
_diffrn_source 'sealed-tube microsource X-ray generator'
_diffrn_standards_number 0
_exptl_absorpt_coefficient_mu 0.643
_exptl_absorpt_correction_T_max 0.7533
_exptl_absorpt_correction_T_min 0.6893
_exptl_absorpt_correction_type multi-scan
_exptl_absorpt_process_details
'SADABS-2014/5 (Bruker,2014/5) was used for absorption correction. wR2(int) was 0.0610 before and 0.0337 after correction. The Ratio of minimum to maximum transmission is 0.9150. The \l/2 correction factor is 0.00150.'
_exptl_crystal_colour colourless
_exptl_crystal_density_diffrn 1.296
_exptl_crystal_description block
_exptl_crystal_F_000 600
_exptl_crystal_recrystallization_method '1:1 v/v CD3OD / CD2Cl2'
_exptl_crystal_size_max 0.34
_exptl_crystal_size_mid 0.25
_exptl_crystal_size_min 0.22
_refine_diff_density_max 0.311
_refine_diff_density_min -0.191
_refine_diff_density_rms 0.035
_refine_ls_extinction_method none
_refine_ls_goodness_of_fit_ref 1.052
_refine_ls_hydrogen_treatment mixed
_refine_ls_matrix_type full
_refine_ls_number_parameters 197
_refine_ls_number_reflns 2724
_refine_ls_number_restraints 0
_refine_ls_restrained_S_all 1.052
_refine_ls_R_factor_all 0.0331
_refine_ls_R_factor_gt 0.0330
_refine_ls_shift/su_max 0.000
_refine_ls_shift/su_mean 0.000
_refine_ls_structure_factor_coef Fsqd
_refine_ls_weighting_details 'w=1/[\s^2^(Fo^2^)+(0.0392P)^2^+0.5679P] where P=(Fo^2^+2Fc^2^)/3'
_refine_ls_weighting_scheme calc
_refine_ls_wR_factor_gt 0.0833
_refine_ls_wR_factor_ref 0.0834
_reflns_Friedel_coverage 0.000
_reflns_number_gt 2712
_reflns_number_total 2724
_reflns_threshold_expression 'I > 2\s(I)'
_cod_data_source_file ja9b10870_si_002.cif
_cod_data_source_block mdo033
_cod_database_code 4133805
_shelx_shelxl_version_number 2018/3
_shelx_space_group_comment
;
The symmetry employed for this shelxl refinement is uniquely defined
by the following loop, which should always be used as a source of
symmetry information in preference to the above space-group names.
They are only intended as comments.
;
_shelx_estimated_absorpt_t_max 0.872
_shelx_estimated_absorpt_t_min 0.811
_olex2_refinement_description
;
1. Fixed Uiso
 At 1.2 times of:
  All C(H) groups, All C(H,H) groups, All N(H,H,H) groups
 At 1.5 times of:
  All C(H,H,H) groups
2.a Secondary CH2 refined with riding coordinates:
 C13(H13A,H13B), C14(H14A,H14B), C15(H15A,H15B)
2.b Aromatic/amide H refined with riding coordinates:
 C5(H5), C10(H10), C17(H17), C18(H18), C19(H19), C20(H20), C21(H21), N11(H11)
2.c Idealised Me refined as rotating group:
 C12(H12A,H12B,H12C)
;
_olex2_exptl_crystal_mounting_method 'mounted on a cryop loop with Paratone N oil'
_olex2_submission_special_instructions 'No special instructions were received'

loop_
_space_group_symop_operation_xyz
'x, y, z'
'-x, y+1/2, -z+1/2'
'-x, -y, -z'
'x, -y-1/2, z-1/2'

loop_
_atom_site_label
_atom_site_type_symbol
_atom_site_fract_x
_atom_site_fract_y
_atom_site_fract_z
_atom_site_U_iso_or_equiv
_atom_site_adp_type
_atom_site_occupancy
_atom_site_site_symmetry_order
_atom_site_calc_flag
_atom_site_refinement_flags_posn
C1 C 0.20043(8) 0.22716(11) 0.58294(7) 0.0155(2) Uani 1 1 d .
C2 C 0.16355(8) 0.38909(11) 0.58893(7) 0.0153(2) Uani 1 1 d .
C5 C 0.17248(9) 0.64128(12) 0.55736(8) 0.0190(2) Uani 1 1 d .
H5 H 0.199903 0.715482 0.524148 0.023 Uiso 1 1 calc R
C7 C 0.07339(9) 0.58145(11) 0.65323(8) 0.0170(2) Uani 1 1 d .
C8 C 0.09548(8) 0.42931(11) 0.64290(7) 0.0157(2) Uani 1 1 d .
C10 C -0.00257(9) 0.45817(12) 0.73969(8) 0.0199(2) Uani 1 1 d .
H10 H -0.042620 0.433859 0.782648 0.024 Uiso 1 1 calc R
C12 C 0.34402(11) -0.13334(14) 0.37824(9) 0.0290(3) Uani 1 1 d .
H12A H 0.378451 -0.136314 0.326758 0.043 Uiso 1 1 calc GR
H12B H 0.268708 -0.186310 0.351888 0.043 Uiso 1 1 calc GR
H12C H 0.397386 -0.181760 0.441546 0.043 Uiso 1 1 calc GR
C13 C 0.32464(10) 0.02869(12) 0.40080(8) 0.0218(2) Uani 1 1 d .
H13A H 0.273824 0.078159 0.335888 0.026 Uiso 1 1 calc R
H13B H 0.401087 0.081332 0.427484 0.026 Uiso 1 1 calc R
C14 C 0.26830(10) 0.04392(12) 0.47844(8) 0.0198(2) Uani 1 1 d .
H14A H 0.322788 0.004067 0.545576 0.024 Uiso 1 1 calc R
H14B H 0.195805 -0.017077 0.455304 0.024 Uiso 1 1 calc R
C15 C 0.23809(9) 0.20588(11) 0.49219(7) 0.0170(2) Uani 1 1 d .
H15A H 0.173711 0.239964 0.428199 0.020 Uiso 1 1 calc R
H15B H 0.307351 0.269660 0.503378 0.020 Uiso 1 1 calc R
C16 C 0.30451(9) 0.19398(11) 0.68516(7) 0.0155(2) Uani 1 1 d .
C17 C 0.40859(9) 0.27501(12) 0.71038(8) 0.0190(2) Uani 1 1 d .
H17 H 0.412961 0.351749 0.665579 0.023 Uiso 1 1 calc R
C18 C 0.50543(9) 0.24489(13) 0.79983(8) 0.0221(2) Uani 1 1 d .
H18 H 0.575584 0.300805 0.815743 0.026 Uiso 1 1 calc R
C19 C 0.50054(10) 0.13352(13) 0.86633(8) 0.0233(2) Uani 1 1 d .
H19 H 0.567394 0.111668 0.927072 0.028 Uiso 1 1 calc R
C20 C 0.39739(10) 0.05477(13) 0.84322(8) 0.0253(2) Uani 1 1 d .
H20 H 0.392987 -0.020444 0.888994 0.030 Uiso 1 1 calc R
C21 C 0.29977(9) 0.08474(12) 0.75337(8) 0.0212(2) Uani 1 1 d .
H21 H 0.229281 0.030010 0.738549 0.025 Uiso 1 1 calc R
N3 N 0.09921(8) 0.13265(10) 0.57457(7) 0.0174(2) Uani 1 1 d .
N4 N 0.20141(7) 0.49907(10) 0.54552(7) 0.0180(2) Uani 1 1 d .
N6 N 0.11070(8) 0.69214(10) 0.60922(7) 0.0191(2) Uani 1 1 d .
N9 N 0.01150(8) 0.59727(10) 0.71507(7) 0.0204(2) Uani 1 1 d .
N11 N 0.04437(7) 0.35398(10) 0.69904(7) 0.0175(2) Uani 1 1 d .
H11 H 0.042718 0.256389 0.706859 0.021 Uiso 1 1 calc R
H3A H 0.0384(12) 0.1540(15) 0.5137(10) 0.021 Uiso 1 1 d R
H3B H 0.1178(11) 0.0341(16) 0.5701(10) 0.021 Uiso 1 1 d R

loop_
_atom_site_aniso_label
_atom_site_aniso_U_11
_atom_site_aniso_U_22
_atom_site_aniso_U_33
_atom_site_aniso_U_23
_atom_site_aniso_U_13
_atom_site_aniso_U_12
C1 0.0163(5) 0.0141(5) 0.0165(5) 0.0003(4) 0.0070(4) -0.0005(4)
C2 0.0137(4) 0.0157(5) 0.0137(5) 0.0002(4) 0.0025(4) -0.0001(4)
C5 0.0190(5) 0.0163(5) 0.0204(5) 0.0029(4) 0.0063(4) -0.0014(4)
C7 0.0158(5) 0.0164(5) 0.0158(5) -0.0006(4) 0.0032(4) 0.0018(4)
C8 0.0151(5) 0.0151(5) 0.0146(5) 0.0009(4) 0.0032(4) -0.0002(4)
C10 0.0202(5) 0.0219(5) 0.0195(5) -0.0002(4) 0.0099(4) 0.0021(4)
C12 0.0350(6) 0.0294(6) 0.0248(6) -0.0023(5) 0.0142(5) 0.0093(5)
C13 0.0251(5) 0.0237(6) 0.0185(5) 0.0016(4) 0.0107(4) 0.0040(4)
C14 0.0258(5) 0.0173(5) 0.0183(5) 0.0008(4) 0.0108(4) 0.0023(4)
C15 0.0201(5) 0.0162(5) 0.0153(5) 0.0007(4) 0.0077(4) 0.0007(4)
C16 0.0178(5) 0.0143(5) 0.0161(5) -0.0014(4) 0.0086(4) 0.0028(4)
C17 0.0212(5) 0.0184(5) 0.0189(5) -0.0011(4) 0.0094(4) -0.0005(4)
C18 0.0186(5) 0.0250(6) 0.0218(5) -0.0058(4) 0.0070(4) -0.0006(4)
C19 0.0232(5) 0.0266(6) 0.0165(5) -0.0021(4) 0.0040(4) 0.0075(4)
C20 0.0318(6) 0.0229(5) 0.0209(5) 0.0056(4) 0.0101(5) 0.0046(5)
C21 0.0218(5) 0.0202(5) 0.0224(5) 0.0029(4) 0.0096(4) -0.0003(4)
N3 0.0166(4) 0.0137(4) 0.0216(5) -0.0002(3) 0.0071(4) -0.0005(3)
N4 0.0179(4) 0.0163(4) 0.0188(4) 0.0015(3) 0.0062(3) -0.0003(3)
N6 0.0195(4) 0.0147(4) 0.0202(4) 0.0006(3) 0.0049(3) 0.0008(3)
N9 0.0219(4) 0.0192(4) 0.0207(4) -0.0006(4) 0.0091(4) 0.0027(4)
N11 0.0200(4) 0.0145(4) 0.0199(4) 0.0014(3) 0.0097(4) 0.0007(3)

loop_
_atom_type_symbol
_atom_type_description
_atom_type_scat_dispersion_real
_atom_type_scat_dispersion_imag
_atom_type_scat_source
C C 0.0181 0.0091 'International Tables Vol C Tables 4.2.6.8 and 6.1.1.4'
H H 0.0000 0.0000 'International Tables Vol C Tables 4.2.6.8 and 6.1.1.4'
N N 0.0311 0.0180 'International Tables Vol C Tables 4.2.6.8 and 6.1.1.4'

loop_
_geom_angle_atom_site_label_1
_geom_angle_atom_site_label_2
_geom_angle_atom_site_label_3
_geom_angle
C2 C1 C15 110.99(8)
C2 C1 C16 106.72(8)
C16 C1 C15 110.00(8)
N3 C1 C2 106.35(8)
N3 C1 C15 112.93(8)
N3 C1 C16 109.60(8)
C8 C2 C1 122.29(9)
N4 C2 C1 120.13(9)
N4 C2 C8 117.50(9)
N4 C5 H5 115.5
N6 C5 H5 115.5
N6 C5 N4 128.95(10)
N6 C7 C8 123.09(9)
N6 C7 N9 126.72(9)
N9 C7 C8 110.18(9)
C2 C8 C7 119.50(9)
N11 C8 C2 135.30(10)
N11 C8 C7 105.08(9)
N9 C10 H10 122.8
N9 C10 N11 114.47(9)
N11 C10 H10 122.8
H12A C12 H12B 109.5
H12A C12 H12C 109.5
H12B C12 H12C 109.5
C13 C12 H12A 109.5
C13 C12 H12B 109.5
C13 C12 H12C 109.5
C12 C13 H13A 109.0
C12 C13 H13B 109.0
C12 C13 C14 113.07(9)
H13A C13 H13B 107.8
C14 C13 H13A 109.0
C14 C13 H13B 109.0
C13 C14 H14A 109.1
C13 C14 H14B 109.1
C13 C14 C15 112.48(9)
H14A C14 H14B 107.8
C15 C14 H14A 109.1
C15 C14 H14B 109.1
C1 C15 H15A 108.9
C1 C15 H15B 108.9
C14 C15 C1 113.17(8)
C14 C15 H15A 108.9
C14 C15 H15B 108.9
H15A C15 H15B 107.8
C17 C16 C1 119.15(9)
C21 C16 C1 122.55(9)
C21 C16 C17 118.29(9)
C16 C17 H17 119.6
C18 C17 C16 120.87(10)
C18 C17 H17 119.6
C17 C18 H18 119.8
C17 C18 C19 120.37(10)
C19 C18 H18 119.8
C18 C19 H19 120.4
C20 C19 C18 119.26(10)
C20 C19 H19 120.4
C19 C20 H20 119.7
C19 C20 C21 120.55(10)
C21 C20 H20 119.7
C16 C21 C20 120.64(10)
C16 C21 H21 119.7
C20 C21 H21 119.7
C1 N3 H3A 108.4(8)
C1 N3 H3B 108.9(8)
H3A N3 H3B 105.7(11)
C2 N4 C5 118.40(9)
C5 N6 C7 112.49(9)
C10 N9 C7 103.63(8)
C8 N11 H11 126.7
C10 N11 C8 106.63(9)
C10 N11 H11 126.7

loop_
_geom_bond_atom_site_label_1
_geom_bond_atom_site_label_2
_geom_bond_distance
C1 C2 1.5294(14)
C1 C15 1.5428(13)
C1 C16 1.5409(13)
C1 N3 1.4782(13)
C2 C8 1.3912(14)
C2 N4 1.3384(13)
C5 H5 0.9500
C5 N4 1.3482(14)
C5 N6 1.3331(14)
C7 C8 1.4053(14)
C7 N6 1.3445(14)
C7 N9 1.3808(13)
C8 N11 1.3727(13)
C10 H10 0.9500
C10 N9 1.3205(14)
C10 N11 1.3420(14)
C12 H12A 0.9800
C12 H12B 0.9800
C12 H12C 0.9800
C12 C13 1.5216(16)
C13 H13A 0.9900
C13 H13B 0.9900
C13 C14 1.5238(14)
C14 H14A 0.9900
C14 H14B 0.9900
C14 C15 1.5261(14)
C15 H15A 0.9900
C15 H15B 0.9900
C16 C17 1.3977(14)
C16 C21 1.3905(14)
C17 H17 0.9500
C17 C18 1.3851(15)
C18 H18 0.9500
C18 C19 1.3875(16)
C19 H19 0.9500
C19 C20 1.3813(17)
C20 H20 0.9500
C20 C21 1.3930(16)
C21 H21 0.9500
N3 H3A 0.914(14)
N3 H3B 0.919(14)
N11 H11 0.8800

loop_
_geom_hbond_atom_site_label_D
_geom_hbond_atom_site_label_H
_geom_hbond_atom_site_label_A
_geom_hbond_distance_DH
_geom_hbond_distance_HA
_geom_hbond_distance_DA
_geom_hbond_angle_DHA
_geom_hbond_site_symmetry_A
_geom_hbond_publ_flag
N11 H11 N9 0.88 2.07 2.8077(13) 140.9 2_546 yes
N3 H3A N6 0.914(14) 2.408(14) 3.2638(12) 156.0(11) 3_566 yes

loop_
_geom_torsion_atom_site_label_1
_geom_torsion_atom_site_label_2
_geom_torsion_atom_site_label_3
_geom_torsion_atom_site_label_4
_geom_torsion
C1 C2 C8 C7 174.30(9)
C1 C2 C8 N11 -0.84(17)
C1 C2 N4 C5 -176.32(9)
C1 C16 C17 C18 -177.74(9)
C1 C16 C21 C20 177.69(10)
C2 C1 C15 C14 -176.30(8)
C2 C1 C16 C17 -63.14(11)
C2 C1 C16 C21 117.66(10)
C2 C8 N11 C10 174.92(11)
C7 C8 N11 C10 -0.70(11)
C8 C2 N4 C5 0.59(14)
C8 C7 N6 C5 -1.41(14)
C8 C7 N9 C10 -0.28(11)
C12 C13 C14 C15 -174.21(9)
C13 C14 C15 C1 -170.36(8)
C15 C1 C2 C8 161.19(9)
C15 C1 C2 N4 -22.05(12)
C15 C1 C16 C17 57.35(12)
C15 C1 C16 C21 -121.85(10)
C16 C1 C2 C8 -78.96(11)
C16 C1 C2 N4 97.81(10)
C16 C1 C15 C14 65.82(11)
C16 C17 C18 C19 -0.19(16)
C17 C16 C21 C20 -1.52(15)
C17 C18 C19 C20 -1.11(16)
C18 C19 C20 C21 1.09(17)
C19 C20 C21 C16 0.24(17)
C21 C16 C17 C18 1.49(15)
N3 C1 C2 C8 38.00(12)
N3 C1 C2 N4 -145.24(9)
N3 C1 C15 C14 -56.98(11)
N3 C1 C16 C17 -177.91(8)
N3 C1 C16 C21 2.88(13)
N4 C2 C8 C7 -2.55(14)
N4 C2 C8 N11 -177.69(10)
N4 C5 N6 C7 -0.76(15)
N6 C5 N4 C2 1.18(16)
N6 C7 C8 C2 3.10(15)
N6 C7 C8 N11 179.56(9)
N6 C7 N9 C10 -179.17(10)
N9 C7 C8 C2 -175.84(8)
N9 C7 C8 N11 0.62(11)
N9 C7 N6 C5 177.35(9)
N9 C10 N11 C8 0.59(12)
N11 C10 N9 C7 -0.19(12)
